data_4128316
loop_
_publ_author_name
'Kusaka, Shinpei'
'Kiyose, Atsushi'
'Sato, Hiroshi'
'Hijikata, Yuh'
'Hori, Akihiro'
'Ma, Yunsheng'
'Matsuda, Ryotaro'

_publ_section_title
;
 Dynamic Topochemical Reaction Tuned by Guest Molecules in the Nanospace
 of a Metal-Organic Framework.
;
_journal_issue 40
_journal_name_full 'Journal of the American Chemical Society'
_journal_page_first 15742
_journal_page_last 15746
_journal_paper_doi 10.1021/jacs.9b07682
_journal_volume 141
_journal_year 2019
_chemical_formula_moiety 'C26.19 H18.31 N0.94 O4 Zn, C4 H9 N O'
_chemical_formula_sum 'C29 H33 N2 O5 Zn'
_chemical_formula_weight 554.94
_space_group_crystal_system triclinic
_space_group_IT_number 2
_space_group_name_Hall '-P 1'
_space_group_name_H-M_alt 'P -1'
_symmetry_space_group_name_Hall '-P 1'
_symmetry_space_group_name_H-M 'P -1'
_atom_sites_solution_hydrogens geom
_audit_creation_date 2018-07-17
_audit_creation_method
;
Olex2 1.2
(compiled 2018.05.29 svn.r3508 for OlexSys, GUI svn.r5506)
;
_cell_angle_alpha 76.954(2)
_cell_angle_beta 78.816(3)
_cell_angle_gamma 83.430(2)
_cell_formula_units_Z 2
_cell_length_a 8.5379(3)
_cell_length_b 11.6565(3)
_cell_length_c 14.3665(5)
_cell_measurement_reflns_used 8189
_cell_measurement_temperature 93
_cell_measurement_theta_max 28.48
_cell_measurement_theta_min 2.92
_cell_volume 1362.69(8)
_computing_cell_refinement 'CrysAlisPro 1.171.39.9b (Rigaku OD, 2015)'
_computing_data_collection 'CrysAlisPro 1.171.39.9b (Rigaku OD, 2015)'
_computing_data_reduction 'CrysAlisPro 1.171.39.9b (Rigaku OD, 2015)'
_computing_molecular_graphics 'Olex2 (Dolomanov et al., 2009)'
_computing_publication_material 'Olex2 (Dolomanov et al., 2009)'
_computing_structure_refinement 'ShelXL (Sheldrick, 2015)'
_computing_structure_solution 'SHELXT Version 2014/5 (Sheldrick, 2014)'
_diffrn_ambient_temperature 93.15
_diffrn_detector_area_resol_mean 5.811
_diffrn_measured_fraction_theta_full 0.999
_diffrn_measured_fraction_theta_max 0.859
_diffrn_measurement_device_type 'Rigaku XtaLAB P200'
_diffrn_measurement_method \w
_diffrn_radiation_type MoK\a
_diffrn_radiation_wavelength 0.71075
_diffrn_reflns_av_R_equivalents 0.0561
_diffrn_reflns_av_unetI/netI 0.0511
_diffrn_reflns_Laue_measured_fraction_full 0.999
_diffrn_reflns_Laue_measured_fraction_max 0.859
_diffrn_reflns_limit_h_max 10
_diffrn_reflns_limit_h_min -11
_diffrn_reflns_limit_k_max 15
_diffrn_reflns_limit_k_min -14
_diffrn_reflns_limit_l_max 18
_diffrn_reflns_limit_l_min -19
_diffrn_reflns_number 23309
_diffrn_reflns_point_group_measured_fraction_full 0.999
_diffrn_reflns_point_group_measured_fraction_max 0.859
_diffrn_reflns_theta_full 25.242
_diffrn_reflns_theta_max 29.398
_diffrn_reflns_theta_min 2.438
_exptl_absorpt_coefficient_mu 0.942
_exptl_absorpt_correction_T_max 1.000
_exptl_absorpt_correction_T_min 0.723
_exptl_absorpt_correction_type multi-scan
_exptl_absorpt_process_details
;
CrysAlisPro 1.171.39.9b (Rigaku Oxford Diffraction, 2015)
Empirical absorption correction using spherical harmonics,
 implemented in SCALE3 ABSPACK scaling algorithm.
;
_exptl_crystal_colour nONE
_exptl_crystal_density_diffrn 1.352
_exptl_crystal_density_method 'not measured'
_exptl_crystal_description nONE
_exptl_crystal_F_000 582
_refine_diff_density_max 1.164
_refine_diff_density_min -1.225
_refine_diff_density_rms 0.121
_refine_ls_extinction_method none
_refine_ls_goodness_of_fit_ref 1.044
_refine_ls_hydrogen_treatment constr
_refine_ls_matrix_type full
_refine_ls_number_parameters 663
_refine_ls_number_reflns 6439
_refine_ls_number_restraints 512
_refine_ls_restrained_S_all 1.132
_refine_ls_R_factor_all 0.0720
_refine_ls_R_factor_gt 0.0621
_refine_ls_shift/su_max 0.004
_refine_ls_shift/su_mean 0.000
_refine_ls_structure_factor_coef Fsqd
_refine_ls_weighting_details 'w=1/[\s^2^(Fo^2^)+(0.1079P)^2^+1.9562P] where P=(Fo^2^+2Fc^2^)/3'
_refine_ls_weighting_scheme calc
_refine_ls_wR_factor_gt 0.1621
_refine_ls_wR_factor_ref 0.1688
_reflns_Friedel_coverage 0.000
_reflns_number_gt 5571
_reflns_number_total 6439
_reflns_threshold_expression 'I > 2\s(I)'
_cod_data_source_file ja9b07682_si_007.cif
_cod_data_source_block xcalibur
_cod_database_code 4128316
_shelx_shelxl_version_number 2014/7
_shelx_space_group_comment
;
The symmetry employed for this shelxl refinement is uniquely defined
by the following loop, which should always be used as a source of
symmetry information in preference to the above space-group names.
They are only intended as comments.
;
_olex2_refinement_description
;
1. Fixed Uiso
 At 1.2 times of:
  All C(H) groups
 At 1.5 times of:
  All C(H,H,H) groups
2. Restrained distances
 O5-C51
 1.3 with sigma of 0.02
 N5-O6 = O6-C56
 2.55 with sigma of 0.02
 C55-C57 = C55-C58
 2.42 with sigma of 0.01
 C55-H57B
 2.7 with sigma of 0.001
 C55-O6 = O5-C51
 1.1 with sigma of 0.02
 C51-N4 = C55-N5
 1.3 with sigma of 0.02
 C52-C51 = C55-C56
 1.5 with sigma of 0.02
 C40-C41 = C41-C42 = C42-C43 = C43-C44 = C44-C45 = C45-C40
 1.39 with sigma of 0.02
 C40-C42 = C41-C43 = C42-C44 = C43-C45 = C44-C40
 2.41 with sigma of 0.02
 C38-C59 = C59-C60 = C60-C61
 1.39 with sigma of 0.02
 C61-C62 = C62-C63 = C63-C38
 1.39 with sigma of 0.02
 C38-C60 = C59-C61 = C60-C62
 2.41 with sigma of 0.02
 C61-C63 = C62-C38 = C63-C59
 2.41 with sigma of 0.02
 C31-C32 = C36-C37
 1.32 with sigma of 0.02
 C21-C22 = C22-C23 = C23-C24 = C24-C25
 1.39 with sigma of 0.02
 C21-C23 = C22-C24 = C23-C25
 2.41 with sigma of 0.02
 C24-C31 = C22-C31
 2.41 with sigma of 0.02
 N2-C25 = N2-C21
 1.37 with sigma of 0.02
 N2-C24 = N2-C22
 2.36 with sigma of 0.02
 C26-C27 = C27-C28 = C28-C29 = C29-C30
 1.39 with sigma of 0.02
 C26-C28 = C27-C29 = C28-C30
 2.41 with sigma of 0.02
 C36-C27 = C36-C29
 2.41 with sigma of 0.02
 N3-C26 = N3-C30
 1.37 with sigma of 0.02
 N3-C29 = N3-C27
 2.36 with sigma of 0.02
 C23-C31 = C28-C36
 1.48 with sigma of 0.02
 C50-C49 = C49-C48 = C48-C47
 1.39 with sigma of 0.02
 C50-C48 = C49-C47
 2.41 with sigma of 0.02
 N1-C16 = N1-C20
 1.37 with sigma of 0.02
 N1-C17 = N1-C19
 2.36 with sigma of 0.02
 C16-C17 = C17-C18 = C18-C19 = C19-C20
 1.39 with sigma of 0.02
 C16-C18 = C17-C19 = C18-C20
 2.41 with sigma of 0.02
 C39-C46
 1.58 with sigma of 0.02
 C46-C35
 2.07 with sigma of 0.02
 C50-C39 = C47-C46
 1.48 with sigma of 0.02
 C39-C49 = C39-C47 = C46-C50 = C46-C48
 2.45 with sigma of 0.02
 C50-C35
 2.1 with sigma of 0.02
 C37-C38 = C35-C39
 1.48 with sigma of 0.02
 C34-C19 = C34-C17
 2.41 with sigma of 0.02
 C18-C34
 1.51 with sigma of 0.001
 C35-C34
 1.58 with sigma of 0.02
 C34-C36
 1.51 with sigma of 0.02
 C34-C39
 2.35 with sigma of 0.02
 C34-C46
 1.58 with sigma of 0.02
 C32-C23 = C35-C18 = C37-C28
 2.4 with sigma of 0.02
 C39-C35
 1.58 with sigma of 0.02
 C35-C39
 1.58 with sigma of 0.02
 C39-C35 = C35-C39
 1.58 with sigma of 0.02
 C35-C39 = C39-C35
 1.58 with sigma of 0.01
 C35-C39_$1
 1.58 with sigma of 0.01
 C52-C53
 2.42 with sigma of 0.001
 H53B-N4
 1.85 with sigma of 0.0001
 C51-H53C
 2.758 with sigma of 0.001
 C53-C51
 2.15 with sigma of 0.02
 N4-C53 = N4-C54 = N5-C57 = N5-C58
 1.32 with sigma of 0.02
 H53C-H4_$2
 -2 with sigma of 0.02
 H53B-H4_$2
 -2 with sigma of 0.02
3. Restrained atomic chiral volume
 C55, C56, N5
 fixed at 0.05 with sigma of 0.1
 N4, C54, C53, C51
 fixed at 0.05 with sigma of 0.1
4. Restrained planarity
 C45, C44, C42, C41, C43, C40
 with sigma of 0.1
 C38, C59, C60, C63, C62, C62
 with sigma of 0.1
 C22, C23, C24, C21, N2, C25, C31, C32
 with sigma of 0.1
 C28, C27, C26, N3, C29, C30, C36, C37
 with sigma of 0.1
 C14, C15, C9, C13, C10, C64
 with sigma of 0.1
 C50, C49, C47, C48
 with sigma of 0.1
 N1, C16, C17, C20, C19, C18
 with sigma of 0.1
5. Uiso/Uaniso restraints and constraints
O5 \\sim N4: within 2A with sigma of 0.04 and sigma for terminal atoms of 0.08
C57 \\sim C56 \\sim C55 \\sim N5 \\sim C58 \\sim O6: within 2A with sigma of
0.04 and sigma for terminal atoms of 0.08
O5 \\sim O6: within 2A with sigma of 0.01 and sigma for terminal atoms of 0.02
C54 \\sim C58: within 2A with sigma of 0.04 and sigma for terminal atoms of 0.08
C51 \\sim C55: within 2A with sigma of 0.04 and sigma for terminal atoms of 0.08
C51 \\sim N4 \\sim N5: within 2A with sigma of 0.04 and sigma for terminal
atoms of 0.08
C56 \\sim C52: within 2A with sigma of 0.04 and sigma for terminal atoms of 0.08
C31 \\sim C32: within 2A with sigma of 0.04 and sigma for terminal atoms of 0.08
C45 \\sim C44 \\sim C42 \\sim C41 \\sim C43 \\sim C40: within 2A with sigma of
0.01 and sigma for terminal atoms of 0.02
C36 \\sim C37: within 2A with sigma of 0.01 and sigma for terminal atoms of 0.02
C38 \\sim C59 \\sim C60 \\sim C63 \\sim C61 \\sim C62: within 2A with sigma of
0.01 and sigma for terminal atoms of 0.02
C21 \\sim C22 \\sim C23 \\sim C24 \\sim C25: within 2A with sigma of 0.01 and
sigma for terminal atoms of 0.02
C30 \\sim C29 \\sim C28 \\sim C27 \\sim C26: within 2A with sigma of 0.04 and
sigma for terminal atoms of 0.08
C9 \\sim C10 \\sim C64 \\sim C13 \\sim C14 \\sim C15: within 2A with sigma of
0.01 and sigma for terminal atoms of 0.02
C50 \\sim C48: within 2A with sigma of 0.01 and sigma for terminal atoms of 0.02
N1 \\sim N2 \\sim N3: within 2A with sigma of 0.01 and sigma for terminal atoms
of 0.02
N1 \\sim C16 \\sim C17 \\sim C20 \\sim C19 \\sim C18: within 2A with sigma of
0.001 and sigma for terminal atoms of 0.002
C35 \\sim C39: within 2A with sigma of 0.01 and sigma for terminal atoms of 0.02
C39 \\sim C50 \\sim C48 \\sim C46 \\sim C49 \\sim C47: within 2A with sigma of
0.01 and sigma for terminal atoms of 0.02
C35 \\sim C46 \\sim C34 \\sim C39: within 2A with sigma of 0.04 and sigma for
terminal atoms of 0.08
C53 \\sim O5 \\sim C54 \\sim C52 \\sim C51 \\sim N4: within 2A with sigma of
0.04 and sigma for terminal atoms of 0.08
C53 \\sim C57: within 2A with sigma of 0.04 and sigma for terminal atoms of 0.08
Uanis(C34) = Uanis(C39)
6. Others
 Sof(N1)=Sof(C16)=Sof(H16)=Sof(C17)=Sof(H17)=Sof(C20)=Sof(H20)=Sof(C19)=
 Sof(H19)=Sof(C18)=Sof(C35)=Sof(H35)=Sof(C39)=Sof(C50)=Sof(H50)=Sof(C49)=
 Sof(H49)=Sof(C47)=Sof(H47)=Sof(C48)=Sof(H48)=Sof(C34)=Sof(H34)=Sof(C46)=
 Sof(H46)=FVAR(1)
 Sof(C22)=Sof(H22)=Sof(C23)=Sof(C24)=Sof(H24)=Sof(C21)=Sof(H21)=Sof(N2)=
 Sof(C25)=Sof(H25)=Sof(C31)=Sof(H31)=Sof(C32)=Sof(H32)=Sof(C45)=Sof(H45)=
 Sof(C44)=Sof(H44)=Sof(C42)=Sof(H42)=Sof(C41)=Sof(H41)=Sof(C43)=Sof(H43)=
 Sof(C40)=FVAR(2)
 Sof(C28)=Sof(C27)=Sof(H27)=Sof(C26)=Sof(H26)=Sof(N3)=Sof(C29)=Sof(H29)=
 Sof(C30)=Sof(H30)=Sof(C36)=Sof(H36)=Sof(C37)=Sof(H37)=Sof(C59)=Sof(H59)=
 Sof(C60)=Sof(H60)=Sof(C63)=Sof(H63)=Sof(C61)=Sof(H61)=Sof(C62)=Sof(H62)=FVAR(3)
 Sof(C57)=Sof(H57A)=Sof(H57B)=Sof(H57C)=Sof(C56)=Sof(H56A)=Sof(H56B)=Sof(H56C)=
 Sof(C55)=Sof(N5)=Sof(C58)=Sof(H58A)=Sof(H58B)=Sof(H58C)=Sof(O6)=1-FVAR(4)
 Sof(C53)=Sof(H53A)=Sof(H53B)=Sof(H53C)=Sof(O5)=Sof(C54)=Sof(H54A)=Sof(H54B)=
 Sof(H54C)=Sof(C52)=Sof(H52A)=Sof(H52B)=Sof(H52C)=Sof(C51)=Sof(N4)=FVAR(4)
7.a Ternary CH refined with riding coordinates:
 C35(H35), C34(H34), C46(H46)
7.b Aromatic/amide H refined with riding coordinates:
 C14(H14), C15(H15), C4(H4), C3(H3), C6(H6), C7(H7), C16(H16), C10(H10),
 C17(H17), C20(H20), C22(H22), C19(H19), C24(H24), C21(H21), C25(H25), C27(H27),
  C26(H26), C29(H29), C30(H30), C36(H36), C31(H31), C37(H37), C32(H32),
 C45(H45), C44(H44), C42(H42), C41(H41), C43(H43), C50(H50), C49(H49), C47(H47),
  C48(H48), C59(H59), C60(H60), C63(H63), C61(H61), C62(H62), C64(H64)
7.c Idealised Me refined as rotating group:
 C53(H53A,H53B,H53C), C57(H57A,H57B,H57C), C54(H54A,H54B,H54C), C56(H56A,H56B,
 H56C), C52(H52A,H52B,H52C), C58(H58A,H58B,H58C)
;
_olex2_submission_special_instructions 'No special instructions were received'

loop_
_space_group_symop_operation_xyz
'x, y, z'
'-x, -y, -z'

loop_
_atom_site_label
_atom_site_type_symbol
_atom_site_fract_x
_atom_site_fract_y
_atom_site_fract_z
_atom_site_U_iso_or_equiv
_atom_site_adp_type
_atom_site_occupancy
_atom_site_site_symmetry_order
_atom_site_calc_flag
_atom_site_refinement_flags_posn
_atom_site_refinement_flags_adp
_atom_site_refinement_flags_occupancy
_atom_site_disorder_assembly
_atom_site_disorder_group
Zn1 Zn 0.87897(4) 0.58775(3) 0.45616(2) 0.01658(14) Uani 1 1 d . . . . .
O1 O 0.7975(3) 0.4270(2) 0.46503(18) 0.0308(6) Uani 1 1 d . . . . .
O2 O 0.9812(3) 0.2922(2) 0.5252(2) 0.0347(6) Uani 1 1 d . . . . .
O3 O 0.7473(4) 0.5892(3) 0.58937(19) 0.0408(7) Uani 1 1 d . . . . .
O4 O 0.9299(3) 0.4548(3) 0.6480(2) 0.0443(7) Uani 1 1 d . . . . .
N1 N 0.741(4) 0.682(3) 0.357(2) 0.031(2) Uani 0.236(8) 1 d D U P A 1
C1 C 0.8043(5) 0.5190(4) 0.6575(3) 0.0346(8) Uani 1 1 d . . . . .
C8 C 0.8518(4) 0.3228(3) 0.4942(3) 0.0280(7) Uani 1 1 d . . . . .
C2 C 0.7122(4) 0.5134(4) 0.7593(3) 0.0333(8) Uani 1 1 d . . . . .
C5 C 0.5447(4) 0.5023(3) 0.9494(2) 0.0313(7) Uani 1 1 d . . . . .
C14 C 0.5061(4) 0.1639(3) 0.4667(3) 0.0327(8) Uani 1 1 d . U . . .
H14 H 0.4051 0.1846 0.4466 0.039 Uiso 1 1 calc R . . . .
C15 C 0.6033(4) 0.2523(3) 0.4641(3) 0.0332(8) Uani 1 1 d . U . . .
H15 H 0.5682 0.3323 0.4416 0.040 Uiso 1 1 calc R . . . .
C9 C 0.7490(5) 0.2265(3) 0.4935(3) 0.0379(9) Uani 1 1 d . U . . .
C4 C 0.4986(5) 0.5852(4) 0.8718(3) 0.0443(10) Uani 1 1 d . . . . .
H4 H 0.4092 0.6398 0.8835 0.053 Uiso 1 1 calc DR . . . .
C3 C 0.5798(5) 0.5903(4) 0.7776(3) 0.0436(10) Uani 1 1 d . . . . .
H3 H 0.5444 0.6467 0.7255 0.052 Uiso 1 1 calc R . . . .
C6 C 0.6767(5) 0.4254(4) 0.9291(3) 0.0438(10) Uani 1 1 d . . . . .
H6 H 0.7116 0.3676 0.9805 0.053 Uiso 1 1 calc R . . . .
C13 C 0.5527(5) 0.0474(3) 0.4977(4) 0.0526(12) Uani 1 1 d . U . . .
C7 C 0.7588(5) 0.4313(4) 0.8354(3) 0.0455(10) Uani 1 1 d . . . . .
H7 H 0.8489 0.3774 0.8235 0.055 Uiso 1 1 calc R . . . .
C16 C 0.605(4) 0.644(2) 0.345(2) 0.032(2) Uani 0.236(8) 1 d D U P A 1
H16 H 0.5597 0.5788 0.3918 0.038 Uiso 0.236(8) 1 calc R . P A 1
C10 C 0.7996(8) 0.1103(5) 0.5210(7) 0.106(2) Uani 1 1 d . U . . .
H10 H 0.9026 0.0898 0.5384 0.127 Uiso 1 1 calc R . . . .
C17 C 0.529(3) 0.6958(16) 0.2677(13) 0.032(2) Uani 0.236(8) 1 d D U P A 1
H17 H 0.4338 0.6667 0.2607 0.038 Uiso 0.236(8) 1 calc R . P A 1
C20 C 0.806(2) 0.7725(19) 0.2912(14) 0.032(2) Uani 0.236(8) 1 d D U P A 1
H20 H 0.9046 0.7980 0.2978 0.038 Uiso 0.236(8) 1 calc R . P A 1
C22 C 0.6112(14) 0.6882(10) 0.2257(7) 0.053(3) Uani 0.401(7) 1 d D U P A 2
H22 H 0.5181 0.6640 0.2107 0.063 Uiso 0.401(7) 1 calc R . P A 2
C23 C 0.7044(13) 0.7679(9) 0.1589(7) 0.057(3) Uani 0.401(7) 1 d D U P A 2
C19 C 0.7313(19) 0.8302(14) 0.2122(11) 0.032(2) Uani 0.236(8) 1 d D U P A 1
H19 H 0.7763 0.8962 0.1674 0.038 Uiso 0.236(8) 1 calc R . P A 1
C24 C 0.8372(14) 0.7997(10) 0.1825(8) 0.060(3) Uani 0.401(7) 1 d D U P A 2
H24 H 0.9044 0.8538 0.1372 0.072 Uiso 0.401(7) 1 calc R . P A 2
C21 C 0.6555(15) 0.6441(13) 0.3147(8) 0.045(3) Uani 0.401(7) 1 d D U P A 2
H21 H 0.5943 0.5853 0.3589 0.054 Uiso 0.401(7) 1 calc R . P A 2
N2 N 0.7793(12) 0.6788(12) 0.3429(8) 0.019(2) Uani 0.401(7) 1 d D U P A 2
C18 C 0.5940(19) 0.7905(13) 0.2006(10) 0.032(2) Uani 0.236(8) 1 d D U P A 1
C25 C 0.8729(17) 0.7513(11) 0.2740(8) 0.053(3) Uani 0.401(7) 1 d D U P A 2
H25 H 0.9691 0.7706 0.2889 0.063 Uiso 0.401(7) 1 calc R . P A 2
C28 C 0.5354(15) 0.8192(11) 0.2400(10) 0.040(3) Uani 0.300(8) 1 d D U P A 3
C27 C 0.6670(18) 0.8642(13) 0.2567(12) 0.067(6) Uani 0.300(8) 1 d D U P A 3
H27 H 0.6957 0.9411 0.2237 0.080 Uiso 0.300(8) 1 calc R . P A 3
C26 C 0.758(2) 0.7950(15) 0.3230(14) 0.056(5) Uani 0.300(8) 1 d D U P A 3
H26 H 0.8441 0.8302 0.3360 0.068 Uiso 0.300(8) 1 calc R . P A 3
N3 N 0.734(2) 0.6857(15) 0.3688(13) 0.018(3) Uani 0.300(8) 1 d D U P A 3
C29 C 0.500(2) 0.7082(13) 0.2951(11) 0.047(5) Uani 0.300(8) 1 d D U P A 3
H29 H 0.4069 0.6738 0.2899 0.057 Uiso 0.300(8) 1 calc R . P A 3
C30 C 0.600(3) 0.649(2) 0.3574(17) 0.039(5) Uani 0.300(8) 1 d D U P A 3
H30 H 0.5695 0.5741 0.3957 0.047 Uiso 0.300(8) 1 calc R . P A 3
C36 C 0.4265(18) 0.8883(12) 0.1787(11) 0.065(5) Uani 0.300(8) 1 d D U P A 3
H36 H 0.3244 0.8601 0.1839 0.078 Uiso 0.300(8) 1 calc R . P A 3
C31 C 0.660(2) 0.8133(14) 0.0640(9) 0.082(5) Uani 0.401(7) 1 d D U P A 2
H31 H 0.5812 0.7751 0.0468 0.099 Uiso 0.401(7) 1 calc R . P A 2
C35 C 0.5352(18) 0.9670(12) 0.0693(11) 0.058(5) Uani 0.236(8) 1 d D U P A 1
H35 H 0.6025 1.0046 0.1021 0.069 Uiso 0.236(8) 1 calc R . P A 1
C37 C 0.461(2) 0.9872(13) 0.1166(14) 0.065(5) Uani 0.300(8) 1 d D U P A 3
H37 H 0.5677 1.0095 0.0998 0.078 Uiso 0.300(8) 1 calc R . P A 3
C32 C 0.722(3) 0.9028(16) 0.0007(12) 0.108(8) Uani 0.401(7) 1 d D U P A 2
H32 H 0.8047 0.9360 0.0190 0.129 Uiso 0.401(7) 1 calc R . P A 2
C38 C 0.340(2) 1.0597(14) 0.0751(16) 0.065(5) Uani 0.31(2) 1 d D U . A 3
C39 C 0.6148(17) 0.9510(13) -0.0358(11) 0.050(3) Uani 0.236(8) 1 d D U P A 1
C45 C 0.581(3) 0.9128(16) -0.1361(11) 0.114(6) Uani 0.401(7) 1 d D U P A 2
H45 H 0.5267 0.8455 -0.1007 0.137 Uiso 0.401(7) 1 calc R . P A 2
C44 C 0.557(3) 0.9613(16) -0.2293(12) 0.123(6) Uani 0.401(7) 1 d D U P A 2
H44 H 0.4886 0.9269 -0.2585 0.148 Uiso 0.401(7) 1 calc R . P A 2
C42 C 0.734(3) 1.1107(17) -0.2365(13) 0.134(6) Uani 0.401(7) 1 d D U P A 2
H42 H 0.7905 1.1769 -0.2729 0.160 Uiso 0.401(7) 1 calc R . P A 2
C41 C 0.754(3) 1.0654(19) -0.1426(14) 0.132(6) Uani 0.401(7) 1 d D U P A 2
H41 H 0.8133 1.1043 -0.1111 0.158 Uiso 0.401(7) 1 calc R . P A 2
C43 C 0.633(3) 1.0607(18) -0.2795(13) 0.134(6) Uani 0.401(7) 1 d D U P A 2
H43 H 0.6168 1.0954 -0.3437 0.160 Uiso 0.401(7) 1 calc R . P A 2
C40 C 0.682(3) 0.9589(19) -0.0930(15) 0.123(6) Uani 0.401(7) 1 d D U P A 2
C50 C 0.759(2) 0.9934(16) -0.0276(19) 0.057(5) Uani 0.236(8) 1 d D U P A 1
H50 H 0.7659 1.0761 -0.0370 0.069 Uiso 0.236(8) 1 calc R . P A 1
C49 C 0.890(2) 0.9179(18) -0.006(2) 0.072(6) Uani 0.236(8) 1 d D U P A 1
H49 H 0.9867 0.9498 -0.0045 0.087 Uiso 0.236(8) 1 calc R . P A 1
C47 C 0.743(2) 0.7448(14) 0.0139(16) 0.052(4) Uani 0.236(8) 1 d D U P A 1
H47 H 0.7447 0.6623 0.0177 0.063 Uiso 0.236(8) 1 calc R . P A 1
C48 C 0.883(2) 0.7954(18) 0.013(2) 0.078(6) Uani 0.236(8) 1 d D U P A 1
H48 H 0.9759 0.7457 0.0256 0.093 Uiso 0.236(8) 1 calc R . P A 1
C53 C -0.2430(5) 1.2073(6) 0.1792(3) 0.096(5) Uani 0.561(8) 1 d D U P B 4
H53A H -0.2231 1.1212 0.1939 0.144 Uiso 0.561(8) 1 calc GR . P B 4
H53B H -0.2400 1.2352 0.1093 0.144 Uiso 0.561(8) 1 calc DGR . P B 4
H53C H -0.3484 1.2296 0.2142 0.144 Uiso 0.561(8) 1 calc DGR . P B 4
O5 O 0.0712(16) 1.2017(14) 0.2994(13) 0.157(6) Uani 0.561(8) 1 d D U P B 4
C57 C -0.1194(19) 1.2047(11) 0.0484(10) 0.087(6) Uani 0.439(8) 1 d D U P B 5
H57A H -0.0868 1.2281 -0.0221 0.130 Uiso 0.439(8) 1 calc GR . P B 5
H57B H -0.2356 1.2195 0.0655 0.130 Uiso 0.439(8) 1 calc DGR . P B 5
H57C H -0.0895 1.1205 0.0697 0.130 Uiso 0.439(8) 1 calc GR . P B 5
C54 C -0.0984(16) 1.3700(10) 0.2101(12) 0.088(4) Uani 0.561(8) 1 d D U P B 4
H54A H -0.1871 1.4275 0.1936 0.132 Uiso 0.561(8) 1 calc GR . P B 4
H54B H -0.0004 1.3917 0.1640 0.132 Uiso 0.561(8) 1 calc GR . P B 4
H54C H -0.0826 1.3698 0.2759 0.132 Uiso 0.561(8) 1 calc GR . P B 4
C56 C -0.181(2) 1.1510(15) 0.2307(14) 0.098(6) Uani 0.439(8) 1 d D U P B 5
H56A H -0.2643 1.1709 0.1903 0.148 Uiso 0.439(8) 1 calc GR . P B 5
H56B H -0.2289 1.1522 0.2983 0.148 Uiso 0.439(8) 1 calc GR . P B 5
H56C H -0.1307 1.0720 0.2265 0.148 Uiso 0.439(8) 1 calc GR . P B 5
C52 C -0.1026(19) 1.0499(9) 0.2796(11) 0.123(6) Uani 0.561(8) 1 d D U P B 4
H52A H -0.0106 0.9958 0.2620 0.185 Uiso 0.561(8) 1 calc GR . P B 4
H52B H -0.1837 1.0497 0.2398 0.185 Uiso 0.561(8) 1 calc GR . P B 4
H52C H -0.1485 1.0241 0.3483 0.185 Uiso 0.561(8) 1 calc GR . P B 4
C51 C -0.0463(11) 1.1794(14) 0.2614(11) 0.151(8) Uani 0.561(8) 1 d D U P B 4
C55 C -0.0562(19) 1.2399(15) 0.1956(10) 0.155(9) Uani 0.439(8) 1 d D U P B 5
N4 N -0.1353(6) 1.2542(8) 0.2055(3) 0.223(10) Uani 0.561(8) 1 d D U P B 4
N5 N -0.046(2) 1.2679(15) 0.0922(13) 0.200(11) Uani 0.439(8) 1 d D U P B 5
C58 C 0.042(3) 1.3712(17) 0.0447(14) 0.122(8) Uani 0.439(8) 1 d D U P B 5
H58A H 0.0384 1.3886 -0.0249 0.183 Uiso 0.439(8) 1 calc GR . P B 5
H58B H 0.1534 1.3557 0.0544 0.183 Uiso 0.439(8) 1 calc GR . P B 5
H58C H -0.0072 1.4389 0.0725 0.183 Uiso 0.439(8) 1 calc GR . P B 5
C34 C 0.5186(18) 0.8329(13) 0.1110(8) 0.050(3) Uani 0.236(8) 1 d D U P A 1
H34 H 0.4036 0.8148 0.1249 0.060 Uiso 0.236(8) 1 calc R . P A 1
C46 C 0.5964(18) 0.8182(12) 0.0089(12) 0.049(4) Uani 0.236(8) 1 d D U P A 1
H46 H 0.5223 0.7849 -0.0224 0.058 Uiso 0.236(8) 1 calc R . P A 1
C59 C 0.3602(19) 1.1771(15) 0.0589(14) 0.074(4) Uani 0.300(8) 1 d D U P A 3
H59 H 0.4570 1.2023 0.0681 0.089 Uiso 0.300(8) 1 calc R . P A 3
C60 C 0.239(2) 1.2611(15) 0.0287(18) 0.082(5) Uani 0.300(8) 1 d D U P A 3
H60 H 0.2552 1.3430 0.0110 0.098 Uiso 0.300(8) 1 calc R . P A 3
C63 C 0.209(2) 1.0172(15) 0.0502(17) 0.060(4) Uani 0.300(8) 1 d D U P A 3
H63 H 0.2094 0.9385 0.0420 0.073 Uiso 0.300(8) 1 calc R . P A 3
C61 C 0.096(2) 1.2203(15) 0.0257(16) 0.068(4) Uani 0.300(8) 1 d D U P A 3
H61 H 0.0065 1.2750 0.0147 0.082 Uiso 0.300(8) 1 calc R . P A 3
C62 C 0.080(2) 1.1001(16) 0.0385(15) 0.063(4) Uani 0.300(8) 1 d D U P A 3
H62 H -0.0222 1.0739 0.0394 0.075 Uiso 0.300(8) 1 calc R . P A 3
C64 C 0.7018(8) 0.0223(5) 0.5238(7) 0.114(2) Uani 1 1 d . U . . .
H64 H 0.7387 -0.0578 0.5442 0.137 Uiso 1 1 calc R . . . .
O6 O 0.010(3) 1.284(2) 0.2496(17) 0.218(9) Uani 0.439(8) 1 d D U P B 5

loop_
_atom_site_aniso_label
_atom_site_aniso_U_11
_atom_site_aniso_U_22
_atom_site_aniso_U_33
_atom_site_aniso_U_23
_atom_site_aniso_U_13
_atom_site_aniso_U_12
Zn1 0.0185(2) 0.01426(19) 0.0192(2) -0.00456(12) -0.00433(13) -0.00662(12)
O1 0.0446(14) 0.0181(11) 0.0356(13) -0.0014(9) -0.0177(11) -0.0163(10)
O2 0.0318(13) 0.0220(12) 0.0577(17) -0.0101(11) -0.0177(12) -0.0128(10)
O3 0.0453(16) 0.0533(17) 0.0243(13) -0.0135(12) 0.0067(11) -0.0165(13)
O4 0.0304(14) 0.077(2) 0.0291(13) -0.0231(14) 0.0053(11) -0.0125(14)
N1 0.032(4) 0.029(4) 0.033(4) 0.001(3) -0.010(3) -0.010(3)
C1 0.0346(19) 0.049(2) 0.0254(17) -0.0175(16) 0.0051(14) -0.0235(17)
C8 0.0340(18) 0.0207(15) 0.0344(17) -0.0055(13) -0.0113(14) -0.0147(13)
C2 0.0317(18) 0.046(2) 0.0247(16) -0.0142(15) 0.0031(14) -0.0138(15)
C5 0.0297(17) 0.040(2) 0.0231(17) -0.0073(14) 0.0002(14) -0.0029(14)
C14 0.0259(16) 0.0206(16) 0.057(2) -0.0062(15) -0.0186(15) -0.0077(12)
C15 0.0320(17) 0.0171(15) 0.055(2) -0.0047(14) -0.0173(16) -0.0085(13)
C9 0.0378(19) 0.0179(15) 0.065(2) -0.0022(15) -0.0274(18) -0.0136(14)
C4 0.048(2) 0.050(2) 0.0291(19) -0.0079(17) -0.0014(17) 0.0116(19)
C3 0.051(2) 0.049(2) 0.0251(18) -0.0051(16) 0.0007(16) 0.0005(19)
C6 0.039(2) 0.058(3) 0.0283(19) -0.0063(17) -0.0010(16) 0.0068(19)
C13 0.049(2) 0.0167(17) 0.103(3) 0.0026(19) -0.050(2) -0.0142(16)
C7 0.033(2) 0.065(3) 0.035(2) -0.0158(19) -0.0004(16) 0.0098(19)
C16 0.032(4) 0.029(4) 0.033(4) 0.001(3) -0.010(4) -0.011(3)
C10 0.075(3) 0.031(2) 0.228(6) 0.014(3) -0.104(4) -0.020(2)
C17 0.033(4) 0.029(4) 0.033(4) 0.000(3) -0.010(3) -0.011(3)
C20 0.033(4) 0.029(4) 0.033(4) 0.001(3) -0.010(3) -0.011(3)
C22 0.046(5) 0.067(6) 0.051(5) -0.004(5) -0.026(5) -0.016(5)
C23 0.060(6) 0.053(6) 0.055(6) 0.001(5) -0.014(5) -0.007(5)
C19 0.033(4) 0.029(4) 0.034(4) 0.001(3) -0.010(3) -0.011(3)
C24 0.062(6) 0.052(6) 0.054(6) 0.022(5) -0.019(5) -0.007(5)
C21 0.035(6) 0.068(7) 0.034(6) -0.001(5) -0.021(5) -0.006(5)
N2 0.017(5) 0.020(3) 0.022(5) -0.002(3) -0.008(4) -0.003(4)
C18 0.033(4) 0.029(4) 0.034(4) 0.001(3) -0.010(3) -0.011(3)
C25 0.051(6) 0.045(6) 0.051(6) 0.016(5) -0.013(5) -0.005(5)
C28 0.032(7) 0.042(8) 0.046(8) -0.004(6) -0.009(6) -0.008(6)
C27 0.068(11) 0.051(10) 0.078(12) 0.029(9) -0.040(10) -0.030(8)
C26 0.059(11) 0.041(9) 0.072(12) 0.013(8) -0.038(10) -0.020(8)
N3 0.021(5) 0.016(4) 0.016(5) -0.001(4) -0.003(4) 0.005(4)
C29 0.048(10) 0.054(9) 0.044(9) 0.012(7) -0.028(8) -0.031(8)
C30 0.044(10) 0.039(8) 0.042(10) 0.003(8) -0.029(9) -0.015(7)
C36 0.070(10) 0.045(7) 0.085(11) 0.020(7) -0.056(9) -0.022(7)
C31 0.096(12) 0.084(11) 0.071(10) 0.006(8) -0.037(9) -0.034(10)
C35 0.069(10) 0.047(9) 0.065(9) 0.002(8) -0.039(8) -0.015(8)
C37 0.071(10) 0.037(7) 0.095(11) 0.018(7) -0.060(9) -0.023(7)
C32 0.146(17) 0.105(14) 0.084(11) 0.011(10) -0.037(12) -0.089(14)
C38 0.066(8) 0.060(8) 0.080(9) -0.028(7) -0.037(7) 0.015(7)
C39 0.057(7) 0.035(6) 0.064(7) 0.004(5) -0.037(6) -0.012(5)
C45 0.176(13) 0.097(9) 0.084(8) 0.015(7) -0.073(9) -0.057(9)
C44 0.185(13) 0.102(10) 0.094(9) 0.014(7) -0.066(9) -0.062(9)
C42 0.171(13) 0.118(10) 0.115(10) 0.025(8) -0.056(9) -0.071(9)
C41 0.167(13) 0.114(10) 0.117(10) 0.031(8) -0.063(9) -0.063(10)
C43 0.183(13) 0.115(10) 0.110(9) 0.016(8) -0.058(9) -0.067(9)
C40 0.172(13) 0.105(10) 0.100(10) 0.027(8) -0.071(9) -0.059(9)
C50 0.071(9) 0.039(8) 0.066(10) -0.003(7) -0.031(8) -0.011(7)
C49 0.073(10) 0.053(9) 0.087(11) -0.002(8) -0.024(9) 0.002(8)
C47 0.077(9) 0.039(7) 0.052(8) -0.022(7) -0.028(8) 0.006(7)
C48 0.084(10) 0.058(9) 0.085(10) -0.003(8) -0.022(9) 0.011(8)
C53 0.105(9) 0.029(4) 0.190(14) -0.028(6) -0.117(10) 0.017(5)
O5 0.145(11) 0.138(12) 0.230(15) -0.078(11) -0.110(10) 0.024(9)
C57 0.138(13) 0.045(7) 0.113(11) -0.034(7) -0.108(11) 0.024(7)
C54 0.080(8) 0.050(6) 0.148(12) -0.043(7) -0.017(8) -0.020(6)
C56 0.138(17) 0.065(10) 0.108(13) -0.018(9) -0.047(12) -0.030(11)
C52 0.170(18) 0.075(10) 0.129(14) -0.027(9) -0.037(12) 0.003(10)
C51 0.096(11) 0.152(17) 0.22(2) -0.014(15) -0.097(12) -0.019(11)
C55 0.068(12) 0.102(16) 0.30(3) -0.018(18) -0.051(17) -0.027(11)
N4 0.105(14) 0.27(2) 0.29(2) -0.03(2) -0.068(15) 0.014(16)
N5 0.119(15) 0.185(19) 0.26(2) 0.02(2) -0.071(17) 0.052(14)
C58 0.121(17) 0.086(13) 0.18(2) -0.015(13) -0.065(16) -0.031(12)
C34 0.057(7) 0.035(6) 0.064(7) 0.004(5) -0.037(6) -0.012(5)
C46 0.069(8) 0.036(7) 0.053(8) -0.012(6) -0.037(7) -0.008(6)
C59 0.078(8) 0.070(8) 0.091(9) -0.047(7) -0.032(8) 0.012(7)
C60 0.084(9) 0.069(8) 0.107(10) -0.046(8) -0.035(8) 0.016(7)
C63 0.063(8) 0.060(8) 0.072(9) -0.031(7) -0.029(7) 0.006(7)
C61 0.074(8) 0.066(8) 0.083(9) -0.048(7) -0.037(7) 0.022(7)
C62 0.064(8) 0.070(8) 0.072(9) -0.039(7) -0.034(7) 0.007(7)
C64 0.085(4) 0.026(2) 0.247(6) 0.018(3) -0.112(4) -0.022(2)
O6 0.212(18) 0.196(19) 0.26(2) -0.055(17) -0.078(16) 0.021(16)

loop_
_atom_type_symbol
_atom_type_description
_atom_type_scat_dispersion_real
_atom_type_scat_dispersion_imag
_atom_type_scat_source
C C 0.0033 0.0016 'International Tables Vol C Tables 4.2.6.8 and 6.1.1.4'
H H 0.0000 0.0000 'International Tables Vol C Tables 4.2.6.8 and 6.1.1.4'
N N 0.0061 0.0033 'International Tables Vol C Tables 4.2.6.8 and 6.1.1.4'
O O 0.0106 0.0060 'International Tables Vol C Tables 4.2.6.8 and 6.1.1.4'
Zn Zn 0.2839 1.4301 'International Tables Vol C Tables 4.2.6.8 and 6.1.1.4'

loop_
_geom_angle_atom_site_label_1
_geom_angle_atom_site_label_2
_geom_angle_atom_site_label_3
_geom_angle
_geom_angle_site_symmetry_1
_geom_angle_site_symmetry_3
O1 Zn1 Zn1 75.12(7) . 2_766
O1 Zn1 O4 87.94(12) . 2_766
O1 Zn1 N1 96.3(9) . .
O2 Zn1 Zn1 83.70(8) 2_766 2_766
O2 Zn1 O1 158.69(11) 2_766 .
O2 Zn1 O4 86.16(12) 2_766 2_766
O2 Zn1 N1 104.6(9) 2_766 .
O3 Zn1 Zn1 90.64(9) . 2_766
O3 Zn1 O1 88.09(11) . .
O3 Zn1 O2 89.92(12) . 2_766
O3 Zn1 O4 158.41(13) . 2_766
O3 Zn1 N1 106.4(12) . .
O4 Zn1 Zn1 67.83(9) 2_766 2_766
N1 Zn1 Zn1 160.8(13) . 2_766
N1 Zn1 O4 95.1(12) . 2_766
N2 Zn1 Zn1 152.6(4) . 2_766
N2 Zn1 O1 98.2(4) . .
N2 Zn1 O2 101.7(4) . 2_766
N2 Zn1 O3 116.0(4) . .
N2 Zn1 O4 85.6(4) . 2_766
N3 Zn1 Zn1 165.5(6) . 2_766
N3 Zn1 O1 97.9(6) . .
N3 Zn1 O2 103.2(6) . 2_766
N3 Zn1 O3 101.9(6) . .
N3 Zn1 O4 99.7(6) . 2_766
C8 O1 Zn1 132.9(2) . .
C8 O2 Zn1 121.9(2) . 2_766
C1 O3 Zn1 113.8(3) . .
C1 O4 Zn1 142.1(3) . 2_766
C16 N1 Zn1 122.3(14) . .
C20 N1 Zn1 117.2(16) . .
C20 N1 C16 119.4(17) . .
O3 C1 C2 117.3(4) . .
O4 C1 O3 125.5(3) . .
O4 C1 C2 117.2(4) . .
O1 C8 C9 116.3(3) . .
O2 C8 O1 126.2(3) . .
O2 C8 C9 117.4(3) . .
C3 C2 C1 120.9(4) . .
C7 C2 C1 120.3(4) . .
C7 C2 C3 118.8(3) . .
C4 C5 C5 120.9(4) . 2_667
C6 C5 C5 121.9(4) . 2_667
C6 C5 C4 117.2(3) . .
C15 C14 H14 119.4 . .
C13 C14 H14 119.4 . .
C13 C14 C15 121.3(3) . .
C14 C15 H15 119.3 . .
C9 C15 C14 121.3(3) . .
C9 C15 H15 119.3 . .
C15 C9 C8 121.3(3) . .
C10 C9 C8 120.8(4) . .
C10 C9 C15 118.0(3) . .
C5 C4 H4 119.2 . .
C3 C4 C5 121.6(4) . .
C3 C4 H4 119.2 . .
C2 C3 C4 120.1(4) . .
C2 C3 H3 120.0 . .
C4 C3 H3 120.0 . .
C5 C6 H6 119.4 . .
C7 C6 C5 121.2(4) . .
C7 C6 H6 119.4 . .
C14 C13 C13 121.4(4) . 2_656
C14 C13 C64 116.9(3) . .
C64 C13 C13 121.7(5) . 2_656
C2 C7 C6 121.1(4) . .
C2 C7 H7 119.4 . .
C6 C7 H7 119.4 . .
N1 C16 H16 119.2 . .
N1 C16 C17 121.6(16) . .
C17 C16 H16 119.2 . .
C9 C10 H10 119.8 . .
C9 C10 C64 120.4(5) . .
C64 C10 H10 119.8 . .
C16 C17 H17 120.3 . .
C18 C17 C16 119.5(13) . .
C18 C17 H17 120.3 . .
N1 C20 H20 119.6 . .
N1 C20 C19 120.9(15) . .
C19 C20 H20 119.6 . .
C23 C22 H22 120.7 . .
C21 C22 H22 120.7 . .
C21 C22 C23 118.6(9) . .
C22 C23 C31 119.1(10) . .
C24 C23 C22 119.1(8) . .
C24 C23 C31 121.8(9) . .
C20 C19 H19 120.2 . .
C18 C19 C20 119.5(11) . .
C18 C19 H19 120.2 . .
C23 C24 H24 120.7 . .
C23 C24 C25 118.5(9) . .
C25 C24 H24 120.7 . .
C22 C21 H21 118.0 . .
N2 C21 C22 124.0(11) . .
N2 C21 H21 118.0 . .
C21 N2 Zn1 123.7(8) . .
C21 N2 C25 115.5(10) . .
C25 N2 Zn1 116.5(7) . .
C17 C18 C34 116.7(11) . .
C19 C18 C17 119.1(10) . .
C19 C18 C34 123.6(10) . .
C24 C25 H25 118.1 . .
N2 C25 C24 123.8(11) . .
N2 C25 H25 118.1 . .
C27 C28 C29 115.9(9) . .
C27 C28 C36 122.7(10) . .
C29 C28 C36 120.9(10) . .
C28 C27 H27 120.5 . .
C28 C27 C26 119.0(10) . .
C26 C27 H27 120.5 . .
C27 C26 H26 117.1 . .
N3 C26 C27 125.7(12) . .
N3 C26 H26 117.1 . .
C26 N3 Zn1 123.6(13) . .
C26 N3 C30 113.5(13) . .
C30 N3 Zn1 122.8(11) . .
C28 C29 H29 120.3 . .
C30 C29 C28 119.4(11) . .
C30 C29 H29 120.3 . .
N3 C30 C29 125.8(14) . .
N3 C30 H30 117.1 . .
C29 C30 H30 117.1 . .
C28 C36 H36 118.0 . .
C37 C36 C28 124.1(12) . .
C37 C36 H36 118.0 . .
C23 C31 H31 117.6 . .
C32 C31 C23 124.8(13) . .
C32 C31 H31 117.6 . .
C39 C35 H35 114.6 . .
C39 C35 H35 114.6 2_675 .
C39 C35 C39 94.9(15) . 2_675
C34 C35 H35 114.6 . .
C34 C35 C39 119.6(13) . 2_675
C34 C35 C39 94.7(9) . .
C36 C37 H37 120.0 . .
C36 C37 C38 120.1(16) . .
C38 C37 H37 120.0 . .
C31 C32 H32 115.1 . .
C31 C32 C40 129.7(16) . .
C40 C32 H32 115.1 . .
C37 C38 C63 123.9(15) . .
C59 C38 C37 113.9(14) . .
C59 C38 C63 122.2(12) . .
C35 C39 C35 85.1(15) . 2_675
C50 C39 C35 124.4(14) . 2_675
C50 C39 C35 91.6(11) . .
C50 C39 C46 115.1(10) . .
C46 C39 C35 83.6(8) . .
C46 C39 C35 119.5(12) . 2_675
C44 C45 H45 119.1 . .
C40 C45 H45 119.1 . .
C40 C45 C44 121.8(14) . .
C45 C44 H44 120.5 . .
C45 C44 C43 118.9(12) . .
C43 C44 H44 120.5 . .
C41 C42 H42 119.7 . .
C41 C42 C43 120.7(13) . .
C43 C42 H42 119.7 . .
C42 C41 H41 120.7 . .
C42 C41 C40 118.6(14) . .
C40 C41 H41 120.7 . .
C44 C43 C42 120.4(13) . .
C44 C43 H43 119.8 . .
C42 C43 H43 119.8 . .
C45 C40 C32 122.6(15) . .
C45 C40 C41 119.2(14) . .
C41 C40 C32 118.2(15) . .
C39 C50 H50 119.1 . .
C49 C50 C39 121.8(13) . .
C49 C50 H50 119.1 . .
C50 C49 H49 119.4 . .
C50 C49 C48 121.2(13) . .
C48 C49 H49 119.4 . .
C48 C47 H47 120.2 . .
C48 C47 C46 119.5(12) . .
C46 C47 H47 120.2 . .
C49 C48 H48 119.2 . .
C47 C48 C49 121.5(13) . .
C47 C48 H48 119.2 . .
H53A C53 H53B 109.5 . .
H53A C53 H53C 109.5 . .
H53B C53 H53C 109.5 . .
N4 C53 H53A 109.5 . .
N4 C53 H53B 109.5 . .
N4 C53 H53C 109.5 . .
H57A C57 H57B 109.5 . .
H57A C57 H57C 109.5 . .
H57B C57 H57C 109.5 . .
N5 C57 H57A 109.5 . .
N5 C57 H57B 109.5 . .
N5 C57 H57C 109.5 . .
H54A C54 H54B 109.5 . .
H54A C54 H54C 109.5 . .
H54B C54 H54C 109.5 . .
N4 C54 H54A 109.5 . .
N4 C54 H54B 109.5 . .
N4 C54 H54C 109.5 . .
H56A C56 H56B 109.5 . .
H56A C56 H56C 109.5 . .
H56B C56 H56C 109.5 . .
C55 C56 H56A 109.5 . .
C55 C56 H56B 109.5 . .
C55 C56 H56C 109.5 . .
H52A C52 H52B 109.5 . .
H52A C52 H52C 109.5 . .
H52B C52 H52C 109.5 . .
C51 C52 H52A 109.5 . .
C51 C52 H52B 109.5 . .
C51 C52 H52C 109.5 . .
O5 C51 C52 121.7(13) . .
O5 C51 N4 128.3(15) . .
N4 C51 C52 110.0(7) . .
N5 C55 C56 104.3(12) . .
O6 C55 C56 125.2(15) . .
O6 C55 N5 130.3(15) . .
C53 N4 C54 138.3(9) . .
C53 N4 C51 114.7(9) . .
C51 N4 C54 105.5(10) . .
C57 N5 C55 120.5(14) . .
C57 N5 C58 125.8(16) . .
C55 N5 C58 113.6(12) . .
N5 C58 H58A 109.5 . .
N5 C58 H58B 109.5 . .
N5 C58 H58C 109.5 . .
H58A C58 H58B 109.5 . .
H58A C58 H58C 109.5 . .
H58B C58 H58C 109.5 . .
C18 C34 C35 111.6(10) . .
C18 C34 H34 110.7 . .
C18 C34 C46 125.2(14) . .
C35 C34 H34 110.7 . .
C46 C34 C35 85.0(8) . .
C46 C34 H34 110.7 . .
C39 C46 H46 111.4 . .
C47 C46 C39 115.8(11) . .
C47 C46 C34 109.1(15) . .
C47 C46 H46 111.4 . .
C34 C46 C39 96.8(8) . .
C34 C46 H46 111.4 . .
C38 C59 H59 119.8 . .
C38 C59 C60 120.3(12) . .
C60 C59 H59 119.8 . .
C59 C60 H60 121.3 . .
C61 C60 C59 117.4(12) . .
C61 C60 H60 121.3 . .
C38 C63 H63 122.8 . .
C62 C63 C38 114.4(11) . .
C62 C63 H63 122.8 . .
C60 C61 H61 119.5 . .
C60 C61 C62 121.0(12) . .
C62 C61 H61 119.5 . .
C63 C62 H62 119.3 . .
C61 C62 C63 121.5(12) . .
C61 C62 H62 119.3 . .
C13 C64 C10 122.0(5) . .
C13 C64 H64 119.0 . .
C10 C64 H64 119.0 . .

loop_
_geom_bond_atom_site_label_1
_geom_bond_atom_site_label_2
_geom_bond_distance
_geom_bond_site_symmetry_2
Zn1 Zn1 2.9870(7) 2_766
Zn1 O1 2.041(2) .
Zn1 O2 2.033(2) 2_766
Zn1 O3 2.026(3) .
Zn1 O4 2.086(3) 2_766
Zn1 N1 2.07(2) .
Zn1 N2 2.013(10) .
Zn1 N3 2.008(15) .
O1 C8 1.259(4) .
O2 Zn1 2.033(2) 2_766
O2 C8 1.255(4) .
O3 C1 1.264(5) .
O4 Zn1 2.086(3) 2_766
O4 C1 1.239(5) .
N1 C16 1.343(18) .
N1 C20 1.339(17) .
C1 C2 1.511(5) .
C8 C9 1.504(4) .
C2 C3 1.382(6) .
C2 C7 1.371(6) .
C5 C5 1.497(6) 2_667
C5 C4 1.389(6) .
C5 C6 1.385(5) .
C14 H14 0.9500 .
C14 C15 1.385(4) .
C14 C13 1.369(5) .
C15 H15 0.9500 .
C15 C9 1.370(5) .
C9 C10 1.367(6) .
C4 H4 0.9500 .
C4 C3 1.389(5) .
C3 H3 0.9500 .
C6 H6 0.9500 .
C6 C7 1.383(6) .
C13 C13 1.485(7) 2_656
C13 C64 1.378(7) .
C7 H7 0.9500 .
C16 H16 0.9500 .
C16 C17 1.385(15) .
C10 H10 0.9500 .
C10 C64 1.384(6) .
C17 H17 0.9500 .
C17 C18 1.380(14) .
C20 H20 0.9500 .
C20 C19 1.411(15) .
C22 H22 0.9500 .
C22 C23 1.375(12) .
C22 C21 1.374(12) .
C23 C24 1.357(12) .
C23 C31 1.451(12) .
C19 H19 0.9500 .
C19 C18 1.360(13) .
C24 H24 0.9500 .
C24 C25 1.386(12) .
C21 H21 0.9500 .
C21 N2 1.335(13) .
N2 C25 1.342(12) .
C18 C34 1.5096(11) .
C25 H25 0.9500 .
C28 C27 1.375(13) .
C28 C29 1.389(13) .
C28 C36 1.454(12) .
C27 H27 0.9500 .
C27 C26 1.398(13) .
C26 H26 0.9500 .
C26 N3 1.314(15) .
N3 C30 1.326(16) .
C29 H29 0.9500 .
C29 C30 1.376(14) .
C30 H30 0.9500 .
C36 H36 0.9500 .
C36 C37 1.312(14) .
C31 H31 0.9500 .
C31 C32 1.305(14) .
C35 H35 1.0000 .
C35 C39 1.574(6) .
C35 C39 1.593(10) 2_675
C35 C34 1.554(15) .
C37 H37 0.9500 .
C37 C38 1.394(15) .
C32 H32 0.9500 .
C32 C40 1.44(2) .
C38 C59 1.361(15) .
C38 C63 1.406(15) .
C39 C35 1.593(10) 2_675
C39 C50 1.412(15) .
C39 C46 1.549(14) .
C45 H45 0.9500 .
C45 C44 1.377(14) .
C45 C40 1.372(16) .
C44 H44 0.9500 .
C44 C43 1.378(15) .
C42 H42 0.9500 .
C42 C41 1.367(15) .
C42 C43 1.399(15) .
C41 H41 0.9500 .
C41 C40 1.423(16) .
C43 H43 0.9500 .
C50 H50 0.9500 .
C50 C49 1.380(16) .
C49 H49 0.9500 .
C49 C48 1.398(16) .
C47 H47 0.9500 .
C47 C48 1.385(16) .
C47 C46 1.440(15) .
C48 H48 0.9500 .
C53 H53A 0.9800 .
C53 H53B 0.9800 .
C53 H53C 0.9800 .
C53 N4 1.276(4) .
O5 C51 1.309(11) .
C57 H57A 0.9800 .
C57 H57B 0.9800 .
C57 H57C 0.9800 .
C57 N5 1.344(15) .
C54 H54A 0.9800 .
C54 H54B 0.9800 .
C54 H54C 0.9800 .
C54 N4 1.440(11) .
C56 H56A 0.9800 .
C56 H56B 0.9800 .
C56 H56C 0.9800 .
C56 C55 1.507(15) .
C52 H52A 0.9800 .
C52 H52B 0.9800 .
C52 H52C 0.9800 .
C52 C51 1.587(16) .
C51 N4 1.323(12) .
C55 N5 1.433(15) .
C55 O6 1.266(14) .
N5 C58 1.453(16) .
C58 H58A 0.9800 .
C58 H58B 0.9800 .
C58 H58C 0.9800 .
C34 H34 1.0000 .
C34 C46 1.527(16) .
C46 H46 1.0000 .
C59 H59 0.9500 .
C59 C60 1.404(15) .
C60 H60 0.9500 .
C60 C61 1.372(16) .
C63 H63 0.9500 .
C63 C62 1.393(15) .
C61 H61 0.9500 .
C61 C62 1.391(15) .
C62 H62 0.9500 .
C64 H64 0.9500 .

loop_
_geom_torsion_atom_site_label_1
_geom_torsion_atom_site_label_2
_geom_torsion_atom_site_label_3
_geom_torsion_atom_site_label_4
_geom_torsion
_geom_torsion_site_symmetry_1
_geom_torsion_site_symmetry_4
Zn1 O1 C8 O2 -1.7(6) . .
Zn1 O1 C8 C9 177.0(3) . .
Zn1 O2 C8 O1 5.1(5) 2_766 .
Zn1 O2 C8 C9 -173.5(3) 2_766 .
Zn1 O3 C1 O4 1.2(5) . .
Zn1 O3 C1 C2 -179.2(2) . .
Zn1 O4 C1 O3 1.9(7) 2_766 .
Zn1 O4 C1 C2 -177.6(3) 2_766 .
Zn1 N1 C16 C17 -168(3) . .
Zn1 N1 C20 C19 170(2) . .
Zn1 N2 C25 C24 165.0(11) . .
Zn1 N3 C30 C29 -176(2) . .
O1 C8 C9 C15 -1.2(6) . .
O1 C8 C9 C10 178.0(6) . .
O2 C8 C9 C15 177.6(4) . .
O2 C8 C9 C10 -3.2(7) . .
O3 C1 C2 C3 -6.1(5) . .
O3 C1 C2 C7 173.7(4) . .
O4 C1 C2 C3 173.5(4) . .
O4 C1 C2 C7 -6.7(5) . .
N1 C16 C17 C18 -0.5(19) . .
N1 C20 C19 C18 -3(4) . .
C1 C2 C3 C4 -178.8(4) . .
C1 C2 C7 C6 179.5(4) . .
C8 C9 C10 C64 177.5(7) . .
C5 C5 C4 C3 -179.7(5) 2_667 .
C5 C5 C6 C7 -179.5(5) 2_667 .
C5 C4 C3 C2 -1.5(7) . .
C5 C6 C7 C2 0.0(7) . .
C14 C15 C9 C8 -177.7(4) . .
C14 C15 C9 C10 3.1(8) . .
C14 C13 C64 C10 1.3(13) . .
C15 C14 C13 C13 178.8(6) . 2_656
C15 C14 C13 C64 -1.5(9) . .
C15 C9 C10 C64 -3.3(12) . .
C9 C10 C64 C13 1.1(15) . .
C4 C5 C6 C7 -0.1(7) . .
C3 C2 C7 C6 -0.7(7) . .
C6 C5 C4 C3 0.8(7) . .
C13 C14 C15 C9 -0.7(7) . .
C13 C13 C64 C10 -179.0(9) 2_656 .
C7 C2 C3 C4 1.4(7) . .
C16 N1 C20 C19 2(4) . .
C16 C17 C18 C19 0(3) . .
C16 C17 C18 C34 172(2) . .
C17 C18 C34 C35 151.2(16) . .
C17 C18 C34 C46 -109.3(19) . .
C20 N1 C16 C17 -1(2) . .
C20 C19 C18 C17 1(3) . .
C20 C19 C18 C34 -170.0(18) . .
C22 C23 C24 C25 -0.8(13) . .
C22 C23 C31 C32 168.0(19) . .
C22 C21 N2 Zn1 -163.6(11) . .
C22 C21 N2 C25 -8(2) . .
C23 C22 C21 N2 4(2) . .
C23 C24 C25 N2 -3(2) . .
C23 C31 C32 C40 -177(2) . .
C19 C18 C34 C35 -37(2) . .
C19 C18 C34 C46 62(2) . .
C24 C23 C31 C32 -14(3) . .
C21 C22 C23 C24 0.6(13) . .
C21 C22 C23 C31 178.8(14) . .
C21 N2 C25 C24 7(2) . .
C18 C34 C46 C39 -113.2(13) . .
C18 C34 C46 C47 7.2(17) . .
C28 C27 C26 N3 3.8(18) . .
C28 C29 C30 N3 -2(3) . .
C28 C36 C37 C38 -167.1(17) . .
C27 C28 C29 C30 -4(3) . .
C27 C28 C36 C37 17(3) . .
C27 C26 N3 Zn1 175.6(12) . .
C27 C26 N3 C30 -9(2) . .
C26 N3 C30 C29 8(3) . .
C29 C28 C27 C26 2.8(16) . .
C29 C28 C36 C37 -171.9(19) . .
C36 C28 C27 C26 174.7(14) . .
C36 C28 C29 C30 -176(2) . .
C36 C37 C38 C59 145.4(18) . .
C36 C37 C38 C63 -36(3) . .
C31 C23 C24 C25 -179.0(14) . .
C31 C32 C40 C45 -9(5) . .
C31 C32 C40 C41 172(2) . .
C35 C39 C50 C49 101(2) . .
C35 C39 C50 C49 -174(2) 2_675 .
C35 C39 C46 C47 164.5(18) 2_675 .
C35 C39 C46 C47 -114.9(15) . .
C35 C39 C46 C34 0.2(11) . .
C35 C39 C46 C34 -80.5(18) 2_675 .
C35 C34 C46 C39 -0.2(12) . .
C35 C34 C46 C47 120.1(11) . .
C37 C38 C59 C60 -172(2) . .
C37 C38 C63 C62 161(2) . .
C38 C59 C60 C61 6.2(19) . .
C38 C63 C62 C61 17(3) . .
C39 C35 C39 C35 0.001(1) 2_675 2_675
C39 C35 C39 C50 124.4(14) 2_675 .
C39 C35 C39 C46 -120.5(12) 2_675 .
C39 C35 C34 C18 -135.5(19) 2_675 .
C39 C35 C34 C18 126.2(14) . .
C39 C35 C34 C46 0.2(11) . .
C39 C35 C34 C46 98.5(18) 2_675 .
C39 C50 C49 C48 -3(3) . .
C45 C44 C43 C42 0(3) . .
C44 C45 C40 C32 -174(3) . .
C44 C45 C40 C41 5(3) . .
C42 C41 C40 C32 171(3) . .
C42 C41 C40 C45 -8(3) . .
C41 C42 C43 C44 -3(3) . .
C43 C42 C41 C40 7(3) . .
C40 C45 C44 C43 -1.7(19) . .
C50 C39 C46 C47 -26.2(19) . .
C50 C39 C46 C34 88.9(15) . .
C50 C49 C48 C47 -2(3) . .
C48 C47 C46 C39 23(3) . .
C48 C47 C46 C34 -85(2) . .
O5 C51 N4 C53 -179.6(13) . .
O5 C51 N4 C54 -11.1(18) . .
C56 C55 N5 C57 -9.7(18) . .
C56 C55 N5 C58 167.2(15) . .
C52 C51 N4 C53 -0.2(13) . .
C52 C51 N4 C54 168.3(11) . .
C34 C35 C39 C35 120.3(14) . 2_675
C34 C35 C39 C50 -115.3(11) . .
C34 C35 C39 C46 -0.2(11) . .
C46 C39 C50 C49 17(3) . .
C46 C47 C48 C49 -9(3) . .
C59 C38 C63 C62 -20(3) . .
C59 C60 C61 C62 -9(3) . .
C60 C61 C62 C63 -3(3) . .
C63 C38 C59 C60 8.9(17) . .
O6 C55 N5 C57 176(2) . .
O6 C55 N5 C58 -7(2) . .
